data_1502936
loop_
_publ_author_name
'Tatar, Ameneh'
'Cejka, Jan'
'Kr\'al, Vladim\'ir'
'Dolensk\'y, Bohumil'

_publ_section_title
;
 Spiro Tr\"oger's base derivatives: another structural phoenix?
;
_journal_issue 8
_journal_name_full 'Organic letters'
_journal_page_first 1872
_journal_page_last 1875
_journal_paper_doi 10.1021/ol1004774
_journal_volume 12
_journal_year 2010
_chemical_formula_moiety 'C27 H22 N2 O4'
_chemical_formula_sum 'C27 H22 N2 O4'
_chemical_formula_weight 438.48
_space_group_IT_number 14
_symmetry_cell_setting monoclinic
_symmetry_space_group_name_Hall '-P 2ybc'
_symmetry_space_group_name_H-M 'P 1 21/c 1'
_atom_sites_solution_hydrogens geom
_atom_sites_solution_primary direct
_cell_angle_alpha 90
_cell_angle_beta 107.201(7)
_cell_angle_gamma 90
_cell_formula_units_Z 4
_cell_length_a 14.4584(9)
_cell_length_b 12.4190(7)
_cell_length_c 12.0130(8)
_cell_measurement_reflns_used 6124
_cell_measurement_temperature 150
_cell_measurement_theta_max 77
_cell_measurement_theta_min 4
_cell_volume 2060.6(2)
_computing_cell_refinement 'CrysAlis RED, (Oxford Diffraction, 2002)'
_computing_data_collection 'Xcalibur, (Oxford Diffraction, 2002)'
_computing_data_reduction 'CrysAlis RED, (Oxford Diffraction, 2002)'
_computing_molecular_graphics 'CAMERON (Watkin et al., 1996)'
_computing_publication_material 'CRYSTALS (Betteridge et al., 2003)'
_computing_structure_refinement 'CRYSTALS (Betteridge et al., 2003)'
_computing_structure_solution 'SIR92 (Altomare et al., 1994)'
_diffrn_ambient_temperature 150
_diffrn_detector_area_resol_mean 8.1917
_diffrn_measured_fraction_theta_full 0.995
_diffrn_measured_fraction_theta_max 0.970
_diffrn_measurement_device 'Oxford Diffraction XCALIBUR'
_diffrn_measurement_device_type Area
_diffrn_measurement_method '\f & \w scans'
_diffrn_orient_matrix_UB_11 -0.0007147764
_diffrn_orient_matrix_UB_12 -0.0306578352
_diffrn_orient_matrix_UB_13 -0.1033634248
_diffrn_orient_matrix_UB_21 0.0110809479
_diffrn_orient_matrix_UB_22 0.1197997182
_diffrn_orient_matrix_UB_23 -0.0235927750
_diffrn_orient_matrix_UB_31 0.1338197562
_diffrn_orient_matrix_UB_32 -0.0101169638
_diffrn_orient_matrix_UB_33 0.0344845084
_diffrn_radiation_monochromator graphite
_diffrn_radiation_type 'Cu K\a'
_diffrn_radiation_wavelength 1.54180
_diffrn_reflns_av_R_equivalents 0.037
_diffrn_reflns_av_sigmaI/netI 0.0555
_diffrn_reflns_limit_h_max 17
_diffrn_reflns_limit_h_min -17
_diffrn_reflns_limit_k_max 15
_diffrn_reflns_limit_k_min -15
_diffrn_reflns_limit_l_max 14
_diffrn_reflns_limit_l_min -13
_diffrn_reflns_number 17332
_diffrn_reflns_theta_full 71.958
_diffrn_reflns_theta_max 78.215
_diffrn_reflns_theta_min 4.788
_exptl_absorpt_coefficient_mu 0.777
_exptl_absorpt_correction_T_max 0.84
_exptl_absorpt_correction_T_min 0.53
_exptl_absorpt_correction_type multi-scan
_exptl_absorpt_process_details 'DENZO/SCALEPACK (Otwinowski & Minor, 1997)'
_exptl_crystal_colour blue
_exptl_crystal_density_diffrn 1.413
_exptl_crystal_density_method 'not measured'
_exptl_crystal_description block
_exptl_crystal_F_000 920
_exptl_crystal_size_max 0.42
_exptl_crystal_size_mid 0.34
_exptl_crystal_size_min 0.22
_refine_diff_density_max 0.40
_refine_diff_density_min -0.46
_refine_ls_extinction_method None
_refine_ls_goodness_of_fit_ref 0.9452
_refine_ls_hydrogen_treatment constr
_refine_ls_matrix_type full
_refine_ls_number_parameters 298
_refine_ls_number_reflns 4285
_refine_ls_number_restraints 0
_refine_ls_R_factor_all 0.0806
_refine_ls_R_factor_gt 0.0638
_refine_ls_shift/su_max 0.000160
_refine_ls_structure_factor_coef Fsqd
_refine_ls_weighting_details
;
 Method= Modified Sheldrick 
 w=1/[\s^2^(F^2^) + ( 0.16P)^2^ + 0.20P] 
 ,where P=(max(Fo^2^,0) + 2Fc^2^)/3 
;
_refine_ls_weighting_scheme calc
_refine_ls_wR_factor_all 0.1997
_refine_ls_wR_factor_gt 0.1805
_refine_ls_wR_factor_ref 0.1997
_reflns_limit_h_max 17
_reflns_limit_h_min -17
_reflns_limit_k_max 15
_reflns_limit_k_min 0
_reflns_limit_l_max 14
_reflns_limit_l_min 0
_reflns_number_gt 3198
_reflns_number_total 4285
_reflns_threshold_expression I>2.0\s(I)
_oxford_diffrn_Wilson_B_factor 2.76
_oxford_diffrn_Wilson_scale 0.07
_oxford_refine_ls_r_factor_ref 0.0806
_oxford_refine_ls_scale 3.42(9)
_oxford_reflns_number_all 4285
_oxford_reflns_threshold_expression_ref I>-10.0\s(I)
_cod_data_source_file ol1004774_si_002.cif
_cod_data_source_block AT_1
_cod_depositor_comments
;
The following automatic conversions were performed:

'_symmetry_cell_setting' value 'Monoclinic' changed to 'monoclinic'
according to /home/saulius/struct/CIF-dictionaries/cif_core.dic
dictionary named 'cif_core.dic' version 2.4.2 from 2011-04-26.

Automatic conversion script
Id: cif_fix_values 1715 2011-07-08 13:25:40Z adriana 
;
_cod_original_sg_symbol_H-M 'P 1 21/c 1 '
_cod_database_code 1502936

loop_
_symmetry_equiv_pos_as_xyz
x,y,z
-x,-y,-z
-x,y+1/2,-z+1/2
x,-y+1/2,z+1/2

loop_
_atom_site_label
_atom_site_type_symbol
_atom_site_fract_x
_atom_site_fract_y
_atom_site_fract_z
_atom_site_U_iso_or_equiv
_atom_site_occupancy
_atom_site_adp_type
_atom_site_refinement_flags_posn
C1 C 0.30769(15) 0.22811(16) 0.52120(19) 0.0311 1.0000 Uani .
C2 C 0.38987(14) 0.18182(16) 0.62257(19) 0.0313 1.0000 Uani .
C3 C 0.43743(15) 0.25716(17) 0.71597(19) 0.0340 1.0000 Uani .
C4 C 0.43615(15) 0.36343(17) 0.69652(19) 0.0328 1.0000 Uani .
C5 C 0.40291(14) 0.51615(16) 0.55730(19) 0.0305 1.0000 Uani .
C6 C 0.36051(14) 0.55916(16) 0.44677(19) 0.0321 1.0000 Uani .
C7 C 0.30593(15) 0.49285(18) 0.35871(19) 0.0345 1.0000 Uani .
C8 C 0.29101(15) 0.38507(17) 0.38273(19) 0.0338 1.0000 Uani .
C9 C 0.21284(14) 0.23132(15) 0.55744(19) 0.0297 1.0000 Uani .
C10 C 0.28836(16) 0.14951(17) 0.41889(19) 0.0343 1.0000 Uani .
C11 C 0.37532(15) 0.00832(17) 0.5380(2) 0.0387 1.0000 Uani .
C12 C 0.17291(14) 0.11994(16) 0.56437(18) 0.0291 1.0000 Uani .
C13 C 0.20896(14) 0.03134(16) 0.52106(18) 0.0296 1.0000 Uani .
C14 C 0.17709(15) -0.07435(16) 0.53452(19) 0.0323 1.0000 Uani .
C15 C 0.11067(15) -0.09248(16) 0.59211(19) 0.0323 1.0000 Uani .
C16 C 0.00716(15) -0.02133(16) 0.7057(2) 0.0333 1.0000 Uani .
C17 C -0.02616(15) 0.06254(17) 0.75753(19) 0.0334 1.0000 Uani .
C18 C 0.00036(15) 0.16884(17) 0.7383(2) 0.0339 1.0000 Uani .
C19 C 0.06062(15) 0.18878(16) 0.67142(19) 0.0323 1.0000 Uani .
C20 C -0.08482(15) 0.03719(17) 0.8368(2) 0.0355 1.0000 Uani .
C21 C -0.14590(19) 0.1018(2) 0.9854(2) 0.0458 1.0000 Uani .
C22 C 0.37168(15) 0.67626(17) 0.42754(19) 0.0345 1.0000 Uani .
C23 C 0.33241(18) 0.81754(18) 0.2907(2) 0.0433 1.0000 Uani .
O4 O -0.09730(12) 0.12269(12) 0.89850(15) 0.0403 1.0000 Uani .
O2 O 0.32734(12) 0.70533(13) 0.31777(14) 0.0411 1.0000 Uani .
N2 N 0.28082(13) 0.04078(14) 0.46137(17) 0.0333 1.0000 Uani .
O3 O -0.11587(16) -0.05072(14) 0.8482(2) 0.0558 1.0000 Uani .
O1 O 0.41435(16) 0.73884(13) 0.50204(16) 0.0531 1.0000 Uani .
N1 N 0.42067(13) 0.08470(15) 0.63061(18) 0.0382 1.0000 Uani .
C8a C 0.33102(14) 0.34241(16) 0.49313(19) 0.0306 1.0000 Uani .
C15a C 0.07184(14) -0.00426(16) 0.63963(19) 0.0312 1.0000 Uani .
C4a C 0.38919(14) 0.40865(16) 0.58167(18) 0.0294 1.0000 Uani .
C19a C 0.10127(14) 0.10257(16) 0.62342(18) 0.0298 1.0000 Uani .
H31 H 0.4697 0.2291 0.7918 0.0403 1.0000 Uiso R
H51 H 0.4406 0.5624 0.6167 0.0341 1.0000 Uiso R
H141 H 0.2035 -0.1321 0.5027 0.0401 1.0000 Uiso R
H151 H 0.0899 -0.1641 0.6012 0.0401 1.0000 Uiso R
H81 H 0.2523 0.3400 0.3228 0.0383 1.0000 Uiso R
H161 H -0.0153 -0.0930 0.7138 0.0407 1.0000 Uiso R
H111 H 0.3698 -0.0632 0.5737 0.0459 1.0000 Uiso R
H112 H 0.4202 0.0002 0.4908 0.0461 1.0000 Uiso R
H92 H 0.2284 0.2667 0.6352 0.0394 1.0000 Uiso R
H91 H 0.1631 0.2744 0.4993 0.0394 1.0000 Uiso R
H71 H 0.2788 0.5218 0.2810 0.0435 1.0000 Uiso R
H41 H 0.4665 0.4100 0.7595 0.0404 1.0000 Uiso R
H102 H 0.3415 0.1526 0.3824 0.0420 1.0000 Uiso R
H101 H 0.2258 0.1686 0.3584 0.0423 1.0000 Uiso R
H232 H 0.3103 0.8257 0.2073 0.0630 1.0000 Uiso R
H231 H 0.3980 0.8412 0.3198 0.0627 1.0000 Uiso R
H233 H 0.2923 0.8581 0.3267 0.0631 1.0000 Uiso R
H191 H 0.0780 0.2618 0.6581 0.0409 1.0000 Uiso R
H181 H -0.0240 0.2280 0.7720 0.0419 1.0000 Uiso R
H212 H -0.1544 0.1694 1.0216 0.0749 1.0000 Uiso R
H211 H -0.1046 0.0538 1.0457 0.0750 1.0000 Uiso R
H213 H -0.2086 0.0682 0.9461 0.0752 1.0000 Uiso R

loop_
_atom_site_aniso_label
_atom_site_aniso_U_11
_atom_site_aniso_U_22
_atom_site_aniso_U_33
_atom_site_aniso_U_23
_atom_site_aniso_U_13
_atom_site_aniso_U_12
C1 0.0305(9) 0.0300(10) 0.0334(10) -0.0021(8) 0.0105(8) -0.0021(7)
C2 0.0303(9) 0.0293(9) 0.0352(10) 0.0002(8) 0.0111(8) -0.0001(7)
C3 0.0337(10) 0.0339(10) 0.0333(11) 0.0016(9) 0.0080(8) 0.0005(8)
C4 0.0320(10) 0.0335(10) 0.0320(11) -0.0041(9) 0.0079(8) -0.0017(7)
C5 0.0304(9) 0.0290(9) 0.0328(10) -0.0032(8) 0.0103(8) -0.0026(7)
C6 0.0322(10) 0.0311(10) 0.0353(11) 0.0020(9) 0.0138(8) -0.0004(7)
C7 0.0360(10) 0.0369(11) 0.0299(11) -0.0006(9) 0.0089(8) -0.0028(8)
C8 0.0358(10) 0.0331(10) 0.0307(10) -0.0028(8) 0.0070(8) -0.0058(8)
C9 0.0280(9) 0.0269(9) 0.0351(10) 0.0005(8) 0.0105(7) 0.0007(7)
C10 0.0373(11) 0.0323(10) 0.0370(11) -0.0026(9) 0.0165(9) -0.0039(8)
C11 0.0320(10) 0.0322(10) 0.0526(14) -0.0065(10) 0.0137(9) 0.0010(8)
C12 0.0284(9) 0.0267(9) 0.0312(10) -0.0011(8) 0.0075(7) -0.0011(7)
C13 0.0271(9) 0.0293(9) 0.0317(10) -0.0010(8) 0.0075(7) -0.0002(7)
C14 0.0357(10) 0.0262(9) 0.0346(11) -0.0043(8) 0.0099(8) 0.0017(7)
C15 0.0353(10) 0.0236(9) 0.0379(11) 0.0022(8) 0.0108(8) -0.0011(7)
C16 0.0343(10) 0.0264(9) 0.0404(12) 0.0021(8) 0.0129(9) -0.0013(7)
C17 0.0329(10) 0.0293(10) 0.0398(12) 0.0002(9) 0.0138(8) 0.0006(7)
C18 0.0351(10) 0.0269(9) 0.0430(12) -0.0028(9) 0.0168(9) -0.0008(7)
C19 0.0336(10) 0.0247(9) 0.0398(11) 0.0000(8) 0.0127(8) -0.0009(7)
C20 0.0346(10) 0.0295(10) 0.0449(12) 0.0035(9) 0.0158(9) 0.0016(7)
C21 0.0502(14) 0.0478(13) 0.0468(14) 0.0020(11) 0.0257(11) 0.0017(10)
C22 0.0341(10) 0.0340(10) 0.0358(11) 0.0020(9) 0.0111(8) -0.0003(8)
C23 0.0446(12) 0.0351(12) 0.0477(13) 0.0089(10) 0.0096(10) -0.0002(9)
O4 0.0460(9) 0.0337(8) 0.0491(10) -0.0015(7) 0.0264(7) -0.0012(6)
O2 0.0459(9) 0.0326(8) 0.0395(9) 0.0064(7) 0.0046(7) -0.0066(6)
N2 0.0342(9) 0.0289(8) 0.0401(10) -0.0041(8) 0.0162(7) -0.0012(6)
O3 0.0723(12) 0.0330(8) 0.0807(14) 0.0012(9) 0.0512(11) -0.0047(8)
O1 0.0768(13) 0.0315(8) 0.0416(10) -0.0022(7) 0.0028(9) -0.0051(8)
N1 0.0313(9) 0.0329(9) 0.0506(11) 0.0001(8) 0.0125(8) -0.0001(7)
C8a 0.0286(9) 0.0309(9) 0.0331(10) -0.0026(8) 0.0106(7) -0.0016(7)
C15a 0.0298(9) 0.0278(9) 0.0353(11) -0.0015(8) 0.0087(8) -0.0008(7)
C4a 0.0290(9) 0.0303(9) 0.0298(10) 0.0004(8) 0.0098(7) -0.0006(7)
C19a 0.0286(9) 0.0271(9) 0.0337(10) 0.0003(8) 0.0089(8) 0.0010(7)

loop_
_atom_type_symbol
_atom_type_scat_dispersion_real
_atom_type_scat_dispersion_imag
_atom_type_scat_Cromer_Mann_a1
_atom_type_scat_Cromer_Mann_b1
_atom_type_scat_Cromer_Mann_a2
_atom_type_scat_Cromer_Mann_b2
_atom_type_scat_Cromer_Mann_a3
_atom_type_scat_Cromer_Mann_b3
_atom_type_scat_Cromer_Mann_a4
_atom_type_scat_Cromer_Mann_b4
_atom_type_scat_Cromer_Mann_c
_atom_type_scat_source
C 0.0181 0.0091 2.3100 20.8439 1.0200 10.2075 1.5886 0.5687 0.8650 51.6512 0.2156 'International Tables Vol C 4.2.6.8 and 6.1.1.4'
H 0.0000 0.0000 0.4930 10.5109 0.3229 26.1257 0.1402 3.1424 0.0408 57.7998 0.0030 'International Tables Vol C 4.2.6.8 and 6.1.1.4'
N 0.0311 0.0180 12.2126 0.0057 3.1322 9.8933 2.0125 28.9975 1.1663 0.5826 -11.5290 'International Tables Vol C 4.2.6.8 and 6.1.1.4'
O 0.0492 0.0322 3.0485 13.2771 2.2868 5.7011 1.5463 0.3239 0.8670 32.9089 0.2508 'International Tables Vol C 4.2.6.8 and 6.1.1.4'

loop_
_geom_angle_atom_site_label_1
_geom_angle_atom_site_label_2
_geom_angle_atom_site_label_3
_geom_angle
_geom_angle_publ_flag
C2 C1 C9 109.02(17) yes
C2 C1 C10 108.20(16) yes
C9 C1 C10 105.92(16) yes
C2 C1 C8a 110.75(16) yes
C9 C1 C8a 108.04(15) yes
C10 C1 C8a 114.69(17) yes
C1 C2 C3 116.40(17) yes
C1 C2 N1 125.6(2) yes
C3 C2 N1 118.0(2) yes
C2 C3 C4 121.1(2) yes
C2 C3 H31 118.8 no
C4 C3 H31 120.2 no
C3 C4 C4a 121.5(2) yes
C3 C4 H41 118.8 no
C4a C4 H41 119.7 no
C6 C5 C4a 121.16(19) yes
C6 C5 H51 118.4 no
C4a C5 H51 120.4 no
C5 C6 C7 119.31(19) yes
C5 C6 C22 119.00(19) yes
C7 C6 C22 121.65(19) yes
C6 C7 C8 119.9(2) yes
C6 C7 H71 119.4 no
C8 C7 H71 120.7 no
C7 C8 C8a 121.12(19) yes
C7 C8 H81 119.9 no
C8a C8 H81 119.0 no
C1 C9 C12 111.99(15) yes
C1 C9 H92 107.5 no
C12 C9 H92 109.6 no
C1 C9 H91 109.3 no
C12 C9 H91 108.8 no
H92 C9 H91 109.6 no
C1 C10 N2 108.94(17) yes
C1 C10 H102 110.4 no
N2 C10 H102 109.8 no
C1 C10 H101 110.0 no
N2 C10 H101 109.0 no
H102 C10 H101 108.6 no
N2 C11 N1 115.22(17) yes
N2 C11 H111 109.7 no
N1 C11 H111 108.9 no
N2 C11 H112 108.6 no
N1 C11 H112 106.3 no
H111 C11 H112 107.8 no
C9 C12 C13 121.00(18) yes
C9 C12 C19a 120.57(17) yes
C13 C12 C19a 118.29(18) yes
C12 C13 C14 121.52(19) yes
C12 C13 N2 122.24(18) yes
C14 C13 N2 116.24(17) yes
C13 C14 C15 120.99(18) yes
C13 C14 H141 118.2 no
C15 C14 H141 120.8 no
C14 C15 C15a 119.89(18) yes
C14 C15 H151 120.4 no
C15a C15 H151 119.7 no
C17 C16 C15a 121.45(19) yes
C17 C16 H161 118.8 no
C15a C16 H161 119.8 no
C16 C17 C18 119.11(19) yes
C16 C17 C20 118.31(19) yes
C18 C17 C20 122.51(19) yes
C17 C18 C19 120.99(19) yes
C17 C18 H181 119.8 no
C19 C18 H181 119.2 no
C18 C19 C19a 120.78(18) yes
C18 C19 H191 120.5 no
C19a C19 H191 118.7 no
C17 C20 O4 112.55(18) yes
C17 C20 O3 124.6(2) yes
O4 C20 O3 122.8(2) yes
O4 C21 H212 108.7 no
O4 C21 H211 108.6 no
H212 C21 H211 108.8 no
O4 C21 H213 107.8 no
H212 C21 H213 111.2 no
H211 C21 H213 111.5 no
C6 C22 O2 112.04(19) yes
C6 C22 O1 124.7(2) yes
O2 C22 O1 123.3(2) yes
O2 C23 H232 108.3 no
O2 C23 H231 109.1 no
H232 C23 H231 109.7 no
O2 C23 H233 109.1 no
H232 C23 H233 110.7 no
H231 C23 H233 109.8 no
C21 O4 C20 115.60(17) yes
C23 O2 C22 116.38(18) yes
C11 N2 C10 108.85(17) yes
C11 N2 C13 110.14(17) yes
C10 N2 C13 113.05(15) yes
C11 N1 C2 119.1(2) yes
C1 C8a C8 120.81(18) yes
C1 C8a C4a 119.99(18) yes
C8 C8a C4a 119.09(19) yes
C15 C15a C16 121.02(18) yes
C15 C15a C19a 119.50(18) yes
C16 C15a C19a 119.45(18) yes
C4 C4a C8a 119.76(19) yes
C4 C4a C5 120.82(19) yes
C8a C4a C5 119.40(19) yes
C12 C19a C15a 119.76(18) yes
C12 C19a C19 122.18(18) yes
C15a C19a C19 118.01(18) yes

loop_
_geom_bond_atom_site_label_1
_geom_bond_atom_site_label_2
_geom_bond_distance
_geom_bond_publ_flag
C1 C2 1.539(3) yes
C1 C9 1.557(3) yes
C1 C10 1.529(3) yes
C1 C8a 1.520(3) yes
C2 C3 1.467(3) yes
C2 N1 1.279(3) yes
C3 C4 1.339(3) yes
C3 H31 0.958 no
C4 C4a 1.458(3) yes
C4 H41 0.951 no
C5 C6 1.394(3) yes
C5 C4a 1.393(3) yes
C5 H51 0.952 no
C6 C7 1.388(3) yes
C6 C22 1.489(3) yes
C7 C8 1.399(3) yes
C7 H71 0.969 no
C8 C8a 1.386(3) yes
C8 H81 0.952 no
C9 C12 1.511(3) yes
C9 H92 0.995 no
C9 H91 0.997 no
C10 N2 1.459(3) yes
C10 H102 0.992 no
C10 H101 1.007 no
C11 N2 1.460(3) yes
C11 N1 1.462(3) yes
C11 H111 1.000 no
C11 H112 0.985 no
C12 C13 1.383(3) yes
C12 C19a 1.434(3) yes
C13 C14 1.416(3) yes
C13 N2 1.431(2) yes
C14 C15 1.358(3) yes
C14 H141 0.946 no
C15 C15a 1.425(3) yes
C15 H151 0.955 no
C16 C17 1.372(3) yes
C16 C15a 1.410(3) yes
C16 H161 0.962 no
C17 C18 1.413(3) yes
C17 C20 1.484(3) yes
C18 C19 1.371(3) yes
C18 H181 0.955 no
C19 C19a 1.423(3) yes
C19 H191 0.966 no
C20 O4 1.337(3) yes
C20 O3 1.203(3) yes
C21 O4 1.444(3) yes
C21 H212 0.970 no
C21 H211 0.989 no
C21 H213 0.983 no
C22 O2 1.334(3) yes
C22 O1 1.208(3) yes
C23 O2 1.438(3) yes
C23 H232 0.962 no
C23 H231 0.954 no
C23 H233 0.962 no
C8a C4a 1.409(3) yes
C15a C19a 1.424(3) yes

loop_
_geom_hbond_atom_site_label_D
_geom_hbond_atom_site_label_H
_geom_hbond_atom_site_label_A
_geom_hbond_site_symmetry_A
_geom_hbond_angle_DHA
_geom_hbond_distance_DH
_geom_hbond_distance_HA
_geom_hbond_distance_DA
_geom_hbond_publ_flag
C3 H31 O1 3_646 154 0.96 2.55 3.439(3) yes
C19 H191 O3 3_556 171 0.97 2.40 3.357(3) yes
